data_1563223
loop_
_publ_author_name
'Shi, Ling'
'Yang, Ping'
'Huang, Guang'
'Li, Qian'
'Wang, Ning'
'Wu, Jian-Zhong'
'Yu, Ying'

_publ_section_title
;
 C--H&#x22EF;Cl relevant discrepancy on structure, magnetic and electronic
 conductivity of two mixed-valence CuICuII coordination polymers
;
_journal_issue 7
_journal_name_full 'Journal of Solid State Chemistry'
_journal_page_first 1699
_journal_page_last 1706
_journal_paper_doi 10.1016/j.jssc.2011.05.016
_journal_volume 184
_journal_year 2011
_chemical_formula_sum 'C20 H12 Cl Cu2 N4 O2'
_chemical_formula_weight 502.87
_space_group_IT_number 14
_space_group_name_Hall '-P 2ybc'
_space_group_name_H-M_alt 'P 1 21/c 1'
_symmetry_cell_setting monoclinic
_symmetry_space_group_name_Hall '-P 2ybc'
_symmetry_space_group_name_H-M 'P 1 21/c 1'
_atom_sites_solution_hydrogens geom
_atom_sites_solution_primary direct
_atom_sites_solution_secondary difmap
_cell_angle_alpha 90.00
_cell_angle_beta 126.823(6)
_cell_angle_gamma 90.00
_cell_formula_units_Z 4
_cell_length_a 10.6427(14)
_cell_length_b 13.0324(17)
_cell_length_c 15.2079(15)
_cell_measurement_reflns_used 2040
_cell_measurement_temperature 293(2)
_cell_measurement_theta_max 25.61
_cell_measurement_theta_min 2.39
_cell_volume 1688.5(4)
_computing_cell_refinement 'APEX2 (Bruker, 2004)'
_computing_data_collection 'APEX2 (Bruker, 2004)'
_computing_data_reduction 'APEX2 (Bruker, 2004)'
_computing_molecular_graphics 'ORTEP-3 (Farrugia, 1997)'
_computing_publication_material 'PLATON (Spek, 2003)'
_computing_structure_refinement 'SHELXS97 (Sheldrick, 2008)'
_computing_structure_solution 'SHELXS97 (Sheldrick, 2008)'
_diffrn_ambient_temperature 293(2)
_diffrn_measured_fraction_theta_full 0.984
_diffrn_measured_fraction_theta_max 0.984
_diffrn_measurement_device_type 'CCD area detector'
_diffrn_measurement_method 'phi and omega scans'
_diffrn_radiation_monochromator graphite
_diffrn_radiation_source 'fine-focus sealed tube'
_diffrn_radiation_type MoK\a
_diffrn_radiation_wavelength 0.71073
_diffrn_reflns_av_R_equivalents 0.0374
_diffrn_reflns_av_sigmaI/netI 0.0439
_diffrn_reflns_limit_h_max 11
_diffrn_reflns_limit_h_min -12
_diffrn_reflns_limit_k_max 14
_diffrn_reflns_limit_k_min -15
_diffrn_reflns_limit_l_max 18
_diffrn_reflns_limit_l_min -11
_diffrn_reflns_number 8508
_diffrn_reflns_theta_full 25.50
_diffrn_reflns_theta_max 25.50
_diffrn_reflns_theta_min 2.29
_exptl_absorpt_coefficient_mu 2.705
_exptl_absorpt_correction_T_max 0.582
_exptl_absorpt_correction_T_min 0.514
_exptl_absorpt_correction_type multi-scan
_exptl_absorpt_process_details SADABS,Bruker(2002)
_exptl_crystal_colour 'black green'
_exptl_crystal_density_diffrn 1.978
_exptl_crystal_density_method 'not measured'
_exptl_crystal_description block
_exptl_crystal_F_000 1004
_exptl_crystal_size_max 0.25
_exptl_crystal_size_mid 0.25
_exptl_crystal_size_min 0.2
_refine_diff_density_max 1.827
_refine_diff_density_min -2.113
_refine_diff_density_rms 0.133
_refine_ls_extinction_method none
_refine_ls_goodness_of_fit_ref 1.063
_refine_ls_hydrogen_treatment constr
_refine_ls_matrix_type full
_refine_ls_number_parameters 250
_refine_ls_number_reflns 3090
_refine_ls_number_restraints 0
_refine_ls_restrained_S_all 1.063
_refine_ls_R_factor_all 0.0823
_refine_ls_R_factor_gt 0.0613
_refine_ls_shift/su_max 0.000
_refine_ls_shift/su_mean 0.000
_refine_ls_structure_factor_coef Fsqd
_refine_ls_weighting_details 'calc w=1/[\s^2^(Fo^2^)+(0.0462P)^2^+12.0809P] where P=(Fo^2^+2Fc^2^)/3'
_refine_ls_weighting_scheme calc
_refine_ls_wR_factor_gt 0.1325
_refine_ls_wR_factor_ref 0.1452
_reflns_number_gt 2349
_reflns_number_total 3090
_reflns_threshold_expression >2sigma(I)
_cod_data_source_file JSSC-2011-184-1689.cif
_cod_data_source_block 2
_cod_original_sg_symbol_H-M 'P 21/c'
_cod_database_code 1563223

loop_
_symmetry_equiv_pos_as_xyz
'x, y, z'
'-x, y+1/2, -z+1/2'
'-x, -y, -z'
'x, -y-1/2, z-1/2'

loop_
_atom_site_label
_atom_site_type_symbol
_atom_site_fract_x
_atom_site_fract_y
_atom_site_fract_z
_atom_site_U_iso_or_equiv
_atom_site_adp_type
_atom_site_occupancy
_atom_site_symmetry_multiplicity
_atom_site_calc_flag
_atom_site_refinement_flags
_atom_site_disorder_assembly
_atom_site_disorder_group
C1 C 0.5275(8) 0.5562(5) 0.6270(6) 0.0352(15) Uani 1 1 d . . .
H1 H 0.4414 0.5881 0.5650 0.042 Uiso 1 1 calc R . .
C2 C 0.6587(8) 0.6156(5) 0.7047(6) 0.0384(16) Uani 1 1 d . . .
H2 H 0.6585 0.6861 0.6949 0.046 Uiso 1 1 calc R . .
C3 C 0.7857(8) 0.5696(6) 0.7942(6) 0.0395(16) Uani 1 1 d . . .
H3 H 0.8715 0.6091 0.8468 0.047 Uiso 1 1 calc R . .
C4 C 0.7895(8) 0.4631(5) 0.8085(6) 0.0364(16) Uani 1 1 d . . .
C5 C 0.9183(8) 0.4057(6) 0.8973(6) 0.0417(17) Uani 1 1 d . . .
H5 H 1.0115 0.4395 0.9498 0.050 Uiso 1 1 calc R . .
C6 C 0.9077(8) 0.3042(6) 0.9065(5) 0.0406(17) Uani 1 1 d . . .
H6 H 0.9920 0.2697 0.9671 0.049 Uiso 1 1 calc R . .
C7 C 0.7694(8) 0.2475(5) 0.8250(5) 0.0345(15) Uani 1 1 d . . .
C8 C 0.7509(8) 0.1405(6) 0.8275(6) 0.0389(17) Uani 1 1 d . . .
H8 H 0.8305 0.1012 0.8857 0.047 Uiso 1 1 calc R . .
C9 C 0.6148(9) 0.0958(5) 0.7434(6) 0.0390(16) Uani 1 1 d . . .
H9 H 0.6020 0.0253 0.7435 0.047 Uiso 1 1 calc R . .
C10 C 0.6422(7) 0.3013(5) 0.7361(5) 0.0298(14) Uani 1 1 d . . .
C11 C 0.6526(7) 0.4103(5) 0.7290(5) 0.0302(14) Uani 1 1 d . . .
C12 C 0.1076(7) 0.3045(4) 0.3401(5) 0.0233(12) Uani 1 1 d . . .
C13 C 0.0894(7) 0.4164(4) 0.3497(5) 0.0274(13) Uani 1 1 d . . .
C14 C -0.1348(7) 0.4154(4) 0.1706(5) 0.0236(12) Uani 1 1 d . . .
C15 C -0.2658(7) 0.4662(5) 0.0815(5) 0.0338(15) Uani 1 1 d . . .
H15 H -0.2794 0.5357 0.0871 0.041 Uiso 1 1 calc R . .
C16 C -0.3736(8) 0.4153(5) -0.0133(5) 0.0363(16) Uani 1 1 d . . .
H16 H -0.4610 0.4499 -0.0714 0.044 Uiso 1 1 calc R . .
C17 C -0.3536(8) 0.3111(5) -0.0237(6) 0.0382(16) Uani 1 1 d . . .
H17 H -0.4270 0.2768 -0.0889 0.046 Uiso 1 1 calc R . .
C18 C -0.2268(7) 0.2601(5) 0.0615(5) 0.0334(15) Uani 1 1 d . . .
H18 H -0.2139 0.1908 0.0541 0.040 Uiso 1 1 calc R . .
C19 C -0.1161(7) 0.3103(4) 0.1596(5) 0.0254(13) Uani 1 1 d . . .
C23 C 0.4939(8) 0.1552(5) 0.6568(6) 0.0346(15) Uani 1 1 d . . .
H23 H 0.4021 0.1233 0.5997 0.042 Uiso 1 1 calc R . .
Cl Cl 0.21307(19) 0.35344(11) 0.65239(13) 0.0358(2) Uani 1 1 d . . .
Cu1 Cu 0.34445(10) 0.35664(6) 0.54676(7) 0.0358(2) Uani 1 1 d . . .
Cu2 Cu 0.05223(10) 0.11538(6) 0.22359(7) 0.0358(2) Uani 1 1 d . . .
N1 N 0.5229(6) 0.4559(4) 0.6393(4) 0.0312(12) Uani 1 1 d . . .
N2 N 0.5078(6) 0.2561(4) 0.6545(4) 0.0305(12) Uani 1 1 d . . .
N3 N -0.0274(6) 0.4684(3) 0.2671(4) 0.0260(11) Uani 1 1 d . . .
N4 N 0.0106(5) 0.2551(4) 0.2470(4) 0.0237(11) Uani 1 1 d . . .
O1 O 0.1986(5) 0.4583(3) 0.4418(3) 0.0337(11) Uani 1 1 d . . .
O2 O 0.2232(5) 0.2588(3) 0.4265(4) 0.0328(10) Uani 1 1 d . . .

loop_
_atom_site_aniso_label
_atom_site_aniso_U_11
_atom_site_aniso_U_22
_atom_site_aniso_U_33
_atom_site_aniso_U_23
_atom_site_aniso_U_13
_atom_site_aniso_U_12
C1 0.030(3) 0.030(3) 0.040(4) 0.006(3) 0.017(3) 0.003(3)
C2 0.037(4) 0.034(4) 0.051(5) -0.008(3) 0.030(4) -0.005(3)
C3 0.028(3) 0.046(4) 0.036(4) -0.005(3) 0.015(3) -0.011(3)
C4 0.027(3) 0.042(4) 0.034(4) -0.008(3) 0.016(3) -0.005(3)
C5 0.026(3) 0.050(4) 0.038(4) -0.005(3) 0.013(3) -0.002(3)
C6 0.028(4) 0.053(5) 0.026(3) 0.002(3) 0.008(3) 0.007(3)
C7 0.034(4) 0.041(4) 0.029(4) 0.006(3) 0.019(3) 0.013(3)
C8 0.034(4) 0.052(4) 0.034(4) 0.015(3) 0.022(3) 0.019(3)
C9 0.050(4) 0.033(4) 0.036(4) 0.007(3) 0.027(4) 0.010(3)
C10 0.029(3) 0.030(3) 0.026(3) -0.002(3) 0.014(3) 0.002(3)
C11 0.029(3) 0.031(3) 0.032(3) 0.000(3) 0.019(3) 0.002(3)
C12 0.023(3) 0.018(3) 0.030(3) -0.001(3) 0.017(3) 0.001(2)
C13 0.021(3) 0.024(3) 0.031(3) 0.005(3) 0.012(3) 0.001(2)
C14 0.021(3) 0.021(3) 0.024(3) 0.002(2) 0.011(3) 0.001(2)
C15 0.032(4) 0.022(3) 0.037(4) 0.002(3) 0.015(3) 0.003(3)
C16 0.032(4) 0.028(3) 0.032(4) 0.006(3) 0.011(3) 0.004(3)
C17 0.031(4) 0.034(4) 0.036(4) -0.002(3) 0.013(3) -0.007(3)
C18 0.035(4) 0.022(3) 0.031(4) 0.000(3) 0.013(3) 0.004(3)
C19 0.024(3) 0.022(3) 0.023(3) -0.001(2) 0.011(3) 0.002(2)
C23 0.034(4) 0.028(3) 0.034(4) 0.002(3) 0.016(3) 0.001(3)
Cl 0.0346(3) 0.0215(3) 0.0346(3) -0.0013(2) 0.0118(3) 0.0002(2)
Cu1 0.0346(3) 0.0215(3) 0.0346(3) -0.0013(2) 0.0118(3) 0.0002(2)
Cu2 0.0346(3) 0.0215(3) 0.0346(3) -0.0013(2) 0.0118(3) 0.0002(2)
N1 0.031(3) 0.027(3) 0.032(3) -0.002(2) 0.017(3) -0.001(2)
N2 0.033(3) 0.025(3) 0.026(3) -0.001(2) 0.014(3) 0.002(2)
N3 0.028(3) 0.015(2) 0.030(3) -0.001(2) 0.015(2) 0.000(2)
N4 0.022(3) 0.020(2) 0.026(3) 0.000(2) 0.012(2) -0.0009(19)
O1 0.031(2) 0.022(2) 0.028(2) -0.0031(18) 0.007(2) -0.0011(18)
O2 0.033(2) 0.020(2) 0.030(2) 0.0017(18) 0.010(2) 0.0030(18)

loop_
_atom_type_symbol
_atom_type_description
_atom_type_scat_dispersion_real
_atom_type_scat_dispersion_imag
_atom_type_scat_source
C C 0.0033 0.0016 'International Tables Vol C Tables 4.2.6.8 and 6.1.1.4'
H H 0.0000 0.0000 'International Tables Vol C Tables 4.2.6.8 and 6.1.1.4'
Cl Cl 0.1484 0.1585 'International Tables Vol C Tables 4.2.6.8 and 6.1.1.4'
Cu Cu 0.3201 1.2651 'International Tables Vol C Tables 4.2.6.8 and 6.1.1.4'
N N 0.0061 0.0033 'International Tables Vol C Tables 4.2.6.8 and 6.1.1.4'
O O 0.0106 0.0060 'International Tables Vol C Tables 4.2.6.8 and 6.1.1.4'

loop_
_geom_angle_atom_site_label_1
_geom_angle_atom_site_label_2
_geom_angle_atom_site_label_3
_geom_angle
_geom_angle_site_symmetry_1
_geom_angle_site_symmetry_3
N1 C1 C2 121.8(6) . .
N1 C1 H1 119.1 . .
C2 C1 H1 119.1 . .
C3 C2 C1 119.5(7) . .
C3 C2 H2 120.3 . .
C1 C2 H2 120.3 . .
C2 C3 C4 120.9(6) . .
C2 C3 H3 119.5 . .
C4 C3 H3 119.5 . .
C11 C4 C3 115.8(6) . .
C11 C4 C5 118.3(6) . .
C3 C4 C5 125.9(6) . .
C6 C5 C4 121.4(6) . .
C6 C5 H5 119.3 . .
C4 C5 H5 119.3 . .
C5 C6 C7 121.6(6) . .
C5 C6 H6 119.2 . .
C7 C6 H6 119.2 . .
C10 C7 C8 116.8(6) . .
C10 C7 C6 118.2(6) . .
C8 C7 C6 125.0(6) . .
C9 C8 C7 119.0(6) . .
C9 C8 H8 120.5 . .
C7 C8 H8 120.5 . .
C8 C9 C23 120.6(7) . .
C8 C9 H9 119.7 . .
C23 C9 H9 119.7 . .
N2 C10 C7 123.4(6) . .
N2 C10 C11 116.9(5) . .
C7 C10 C11 119.7(6) . .
N1 C11 C4 123.9(6) . .
N1 C11 C10 115.4(6) . .
C4 C11 C10 120.7(6) . .
O2 C12 N4 121.7(5) . .
O2 C12 C13 117.0(5) . .
N4 C12 C13 121.3(5) . .
O1 C13 N3 123.0(5) . .
O1 C13 C12 115.8(5) . .
N3 C13 C12 121.2(5) . .
N3 C14 C15 120.0(5) . .
N3 C14 C19 121.6(5) . .
C15 C14 C19 118.4(5) . .
C16 C15 C14 120.9(6) . .
C16 C15 H15 119.5 . .
C14 C15 H15 119.5 . .
C15 C16 C17 120.3(6) . .
C15 C16 H16 119.9 . .
C17 C16 H16 119.9 . .
C18 C17 C16 120.0(6) . .
C18 C17 H17 120.0 . .
C16 C17 H17 120.0 . .
C17 C18 C19 120.7(6) . .
C17 C18 H18 119.6 . .
C19 C18 H18 119.6 . .
C18 C19 N4 119.5(5) . .
C18 C19 C14 119.7(5) . .
N4 C19 C14 120.8(5) . .
N2 C23 C9 121.2(6) . .
N2 C23 H23 119.4 . .
C9 C23 H23 119.4 . .
Cu2 Cl Cu1 166.90(7) 4_566 .
O1 Cu1 O2 85.47(17) . .
O1 Cu1 N2 175.6(2) . .
O2 Cu1 N2 95.83(19) . .
O1 Cu1 N1 95.2(2) . .
O2 Cu1 N1 153.1(2) . .
N2 Cu1 N1 81.7(2) . .
O1 Cu1 Cl 93.23(15) . .
O2 Cu1 Cl 105.14(15) . .
N2 Cu1 Cl 90.46(16) . .
N1 Cu1 Cl 101.71(16) . .
N3 Cu2 N4 147.8(2) 2_545 .
N3 Cu2 Cl 110.01(15) 2_545 4_565
N4 Cu2 Cl 102.22(15) . 4_565
C1 N1 C11 118.0(6) . .
C1 N1 Cu1 129.4(5) . .
C11 N1 Cu1 112.6(4) . .
C23 N2 C10 119.0(6) . .
C23 N2 Cu1 127.9(5) . .
C10 N2 Cu1 113.0(4) . .
C13 N3 C14 117.7(5) . .
C13 N3 Cu2 122.1(4) . 2
C14 N3 Cu2 120.3(4) . 2
C12 N4 C19 117.3(5) . .
C12 N4 Cu2 122.2(4) . .
C19 N4 Cu2 120.1(4) . .
C13 O1 Cu1 111.2(4) . .
C12 O2 Cu1 110.2(4) . .

loop_
_geom_bond_atom_site_label_1
_geom_bond_atom_site_label_2
_geom_bond_distance
_geom_bond_site_symmetry_2
C1 N1 1.325(8) .
C1 C2 1.403(9) .
C1 H1 0.9300 .
C2 C3 1.354(10) .
C2 H2 0.9300 .
C3 C4 1.401(10) .
C3 H3 0.9300 .
C4 C11 1.396(9) .
C4 C5 1.429(10) .
C5 C6 1.343(10) .
C5 H5 0.9300 .
C6 C7 1.436(10) .
C6 H6 0.9300 .
C7 C10 1.400(9) .
C7 C8 1.411(10) .
C8 C9 1.361(10) .
C8 H8 0.9300 .
C9 C23 1.399(9) .
C9 H9 0.9300 .
C10 N2 1.343(8) .
C10 C11 1.435(9) .
C11 N1 1.364(8) .
C12 O2 1.287(7) .
C12 N4 1.317(7) .
C12 C13 1.490(8) .
C13 O1 1.288(7) .
C13 N3 1.307(7) .
C14 N3 1.388(7) .
C14 C15 1.398(8) .
C14 C19 1.408(8) .
C15 C16 1.361(9) .
C15 H15 0.9300 .
C16 C17 1.397(9) .
C16 H16 0.9300 .
C17 C18 1.358(9) .
C17 H17 0.9300 .
C18 C19 1.392(8) .
C18 H18 0.9300 .
C19 N4 1.397(7) .
C23 N2 1.326(8) .
C23 H23 0.9300 .
Cl Cu2 2.548(2) 4_566
Cl Cu1 2.689(2) .
Cu1 O1 1.934(4) .
Cu1 O2 1.951(4) .
Cu1 N2 2.003(5) .
Cu1 N1 2.015(5) .
Cu2 N3 1.951(5) 2_545
Cu2 N4 1.957(5) .
Cu2 Cl 2.548(2) 4_565
N3 Cu2 1.951(5) 2

loop_
_geom_torsion_atom_site_label_1
_geom_torsion_atom_site_label_2
_geom_torsion_atom_site_label_3
_geom_torsion_atom_site_label_4
_geom_torsion
_geom_torsion_site_symmetry_1
_geom_torsion_site_symmetry_2
_geom_torsion_site_symmetry_3
_geom_torsion_site_symmetry_4
N1 C1 C2 C3 1.1(11) . . . .
C1 C2 C3 C4 1.8(11) . . . .
C2 C3 C4 C11 -3.5(10) . . . .
C2 C3 C4 C5 177.8(7) . . . .
C11 C4 C5 C6 -1.9(11) . . . .
C3 C4 C5 C6 176.7(7) . . . .
C4 C5 C6 C7 3.0(11) . . . .
C5 C6 C7 C10 -1.8(10) . . . .
C5 C6 C7 C8 178.3(7) . . . .
C10 C7 C8 C9 1.8(10) . . . .
C6 C7 C8 C9 -178.4(7) . . . .
C7 C8 C9 C23 -1.1(10) . . . .
C8 C7 C10 N2 -1.0(10) . . . .
C6 C7 C10 N2 179.2(6) . . . .
C8 C7 C10 C11 179.5(6) . . . .
C6 C7 C10 C11 -0.4(9) . . . .
C3 C4 C11 N1 2.6(10) . . . .
C5 C4 C11 N1 -178.6(6) . . . .
C3 C4 C11 C10 -179.1(6) . . . .
C5 C4 C11 C10 -0.3(10) . . . .
N2 C10 C11 N1 0.3(8) . . . .
C7 C10 C11 N1 179.8(6) . . . .
N2 C10 C11 C4 -178.2(6) . . . .
C7 C10 C11 C4 1.4(10) . . . .
O2 C12 C13 O1 5.0(8) . . . .
N4 C12 C13 O1 -174.3(5) . . . .
O2 C12 C13 N3 -177.9(5) . . . .
N4 C12 C13 N3 2.8(9) . . . .
N3 C14 C15 C16 -179.1(6) . . . .
C19 C14 C15 C16 0.6(10) . . . .
C14 C15 C16 C17 -1.0(11) . . . .
C15 C16 C17 C18 0.6(11) . . . .
C16 C17 C18 C19 0.2(11) . . . .
C17 C18 C19 N4 178.1(6) . . . .
C17 C18 C19 C14 -0.6(10) . . . .
N3 C14 C19 C18 179.8(6) . . . .
C15 C14 C19 C18 0.2(9) . . . .
N3 C14 C19 N4 1.2(9) . . . .
C15 C14 C19 N4 -178.4(6) . . . .
C8 C9 C23 N2 -0.6(11) . . . .
Cu2 Cl Cu1 O1 -7.2(3) 4_566 . . .
Cu2 Cl Cu1 O2 -93.3(3) 4_566 . . .
Cu2 Cl Cu1 N2 170.5(3) 4_566 . . .
Cu2 Cl Cu1 N1 88.8(3) 4_566 . . .
C2 C1 N1 C11 -2.1(10) . . . .
C2 C1 N1 Cu1 174.7(5) . . . .
C4 C11 N1 C1 0.1(10) . . . .
C10 C11 N1 C1 -178.3(6) . . . .
C4 C11 N1 Cu1 -177.2(5) . . . .
C10 C11 N1 Cu1 4.5(7) . . . .
O1 Cu1 N1 C1 0.8(6) . . . .
O2 Cu1 N1 C1 91.0(7) . . . .
N2 Cu1 N1 C1 177.6(6) . . . .
Cl Cu1 N1 C1 -93.6(6) . . . .
O1 Cu1 N1 C11 177.7(4) . . . .
O2 Cu1 N1 C11 -92.1(6) . . . .
N2 Cu1 N1 C11 -5.5(4) . . . .
Cl Cu1 N1 C11 83.3(4) . . . .
C9 C23 N2 C10 1.4(10) . . . .
C9 C23 N2 Cu1 -174.2(5) . . . .
C7 C10 N2 C23 -0.7(10) . . . .
C11 C10 N2 C23 178.9(6) . . . .
C7 C10 N2 Cu1 175.6(5) . . . .
C11 C10 N2 Cu1 -4.9(7) . . . .
O2 Cu1 N2 C23 -25.6(6) . . . .
N1 Cu1 N2 C23 -178.6(6) . . . .
Cl Cu1 N2 C23 79.7(6) . . . .
O2 Cu1 N2 C10 158.6(4) . . . .
N1 Cu1 N2 C10 5.6(4) . . . .
Cl Cu1 N2 C10 -96.2(4) . . . .
O1 C13 N3 C14 177.6(6) . . . .
C12 C13 N3 C14 0.7(8) . . . .
O1 C13 N3 Cu2 -2.0(8) . . . 2
C12 C13 N3 Cu2 -178.9(4) . . . 2
C15 C14 N3 C13 177.0(6) . . . .
C19 C14 N3 C13 -2.6(8) . . . .
C15 C14 N3 Cu2 -3.4(8) . . . 2
C19 C14 N3 Cu2 177.0(4) . . . 2
O2 C12 N4 C19 176.6(5) . . . .
C13 C12 N4 C19 -4.1(8) . . . .
O2 C12 N4 Cu2 -10.5(8) . . . .
C13 C12 N4 Cu2 168.7(4) . . . .
C18 C19 N4 C12 -176.4(6) . . . .
C14 C19 N4 C12 2.2(8) . . . .
C18 C19 N4 Cu2 10.6(8) . . . .
C14 C19 N4 Cu2 -170.8(4) . . . .
N3 Cu2 N4 C12 90.5(6) 2_545 . . .
Cl Cu2 N4 C12 -88.1(5) 4_565 . . .
N3 Cu2 N4 C19 -96.9(5) 2_545 . . .
Cl Cu2 N4 C19 84.5(4) 4_565 . . .
N3 C13 O1 Cu1 176.8(5) . . . .
C12 C13 O1 Cu1 -6.1(7) . . . .
O2 Cu1 O1 C13 4.5(4) . . . .
N1 Cu1 O1 C13 157.4(4) . . . .
Cl Cu1 O1 C13 -100.5(4) . . . .
N4 C12 O2 Cu1 178.3(4) . . . .
C13 C12 O2 Cu1 -1.0(6) . . . .
O1 Cu1 O2 C12 -1.8(4) . . . .
N2 Cu1 O2 C12 -177.6(4) . . . .
N1 Cu1 O2 C12 -94.3(6) . . . .
Cl Cu1 O2 C12 90.4(4) . . . .
